data_7220630
loop_
_publ_author_name
'Harscoat-Schiavo, C.'
'Neurohr, C.'
'Lecomte, S.'
'Marchivie, M.'
'Subra-Paternault, P.'

_publ_section_title
;
 Influence of isomerism on recrystallization and cocrystallization induced
 by CO2as an antisolvent
;
_journal_issue 29
_journal_name_full CrystEngComm
_journal_page_first 5410
_journal_paper_doi 10.1039/C5CE00753D
_journal_volume 17
_journal_year 2015
_chemical_formula_moiety 'C7 H7 N O3'
_chemical_formula_sum 'C7 H7 N O3'
_chemical_formula_weight 153.14
_chemical_name_systematic
;
 ?
;
_space_group_crystal_system monoclinic
_space_group_IT_number 14
_space_group_name_Hall '-P 2ybc'
_space_group_name_H-M_alt 'P 1 21/c 1'
_symmetry_space_group_name_Hall '-P 2ybc'
_symmetry_space_group_name_H-M 'P 1 21/c 1'
_atom_sites_solution_hydrogens mixed
_atom_sites_solution_primary direct
_audit_creation_date 2015-04-17
_audit_creation_method
;
Olex2 1.2
(compiled 2015.01.26 svn.r3151 for OlexSys, GUI svn.r4998)
;
_audit_update_record
;
2015-04-17 deposited with the CCDC.
2015-06-02 downloaded from the CCDC.
;
_cell_angle_alpha 90
_cell_angle_beta 107.394(8)
_cell_angle_gamma 90
_cell_formula_units_Z 4
_cell_length_a 10.2375(9)
_cell_length_b 4.5168(5)
_cell_length_c 14.7924(13)
_cell_measurement_temperature 150(2)
_cell_volume 652.73(11)
_computing_molecular_graphics 'Olex2 (Dolomanov et al., 2009)'
_computing_publication_material 'Olex2 (Dolomanov et al., 2009)'
_computing_structure_refinement 'ShelXL (Sheldrick, 2008)'
_computing_structure_solution 'ShelXS (Sheldrick, 2008)'
_diffrn_ambient_temperature 150.0
_diffrn_measured_fraction_theta_full 0.988
_diffrn_measured_fraction_theta_max 0.988
_diffrn_measurement_device_type 'Rigaku R-Axis Rapid'
_diffrn_radiation_type CuK\a
_diffrn_radiation_wavelength 1.54187
_diffrn_reflns_av_R_equivalents 0.0524
_diffrn_reflns_av_unetI/netI 0.0778
_diffrn_reflns_laue_measured_fraction_full 0.988
_diffrn_reflns_laue_measured_fraction_max 0.988
_diffrn_reflns_limit_h_max 12
_diffrn_reflns_limit_h_min -11
_diffrn_reflns_limit_k_max 3
_diffrn_reflns_limit_k_min -5
_diffrn_reflns_limit_l_max 17
_diffrn_reflns_limit_l_min -16
_diffrn_reflns_number 3676
_diffrn_reflns_point_group_measured_fraction_full 0.988
_diffrn_reflns_point_group_measured_fraction_max 0.988
_diffrn_reflns_theta_full 67.687
_diffrn_reflns_theta_max 67.731
_diffrn_reflns_theta_min 6.548
_exptl_absorpt_coefficient_mu 1.053
_exptl_absorpt_correction_T_max 1
_exptl_absorpt_correction_T_min 0.754
_exptl_absorpt_correction_type multi-scan
_exptl_absorpt_process_details 'CrystalClear (Rigaku/MSC Inc., 2005)'
_exptl_crystal_colour colourless
_exptl_crystal_colour_primary colourless
_exptl_crystal_density_diffrn 1.558
_exptl_crystal_description needle
_exptl_crystal_F_000 320
_exptl_crystal_size_max 0.05
_exptl_crystal_size_mid 0.02
_exptl_crystal_size_min 0.02
_refine_diff_density_max 0.351
_refine_diff_density_min -0.370
_refine_diff_density_rms 0.086
_refine_ls_extinction_method none
_refine_ls_goodness_of_fit_ref 1.016
_refine_ls_hydrogen_treatment mixed
_refine_ls_matrix_type full
_refine_ls_number_parameters 112
_refine_ls_number_reflns 1174
_refine_ls_number_restraints 0
_refine_ls_restrained_S_all 1.016
_refine_ls_R_factor_all 0.1020
_refine_ls_R_factor_gt 0.0699
_refine_ls_shift/su_max 0.000
_refine_ls_shift/su_mean 0.000
_refine_ls_structure_factor_coef Fsqd
_refine_ls_weighting_details 'w=1/[\s^2^(Fo^2^)+(0.1279P)^2^] where P=(Fo^2^+2Fc^2^)/3'
_refine_ls_weighting_scheme calc
_refine_ls_wR_factor_gt 0.1718
_refine_ls_wR_factor_ref 0.2300
_reflns_Friedel_coverage 0.000
_reflns_number_gt 646
_reflns_number_total 1174
_reflns_threshold_expression 'I > 2\s(I)'
_cod_data_source_file c5ce00753d2.cif
_cod_data_source_block 3-asa
_cod_depositor_comments 'Adding full bibliography for 7220630.cif.'
_cod_database_code 7220630
_shelxl_version_number 2013-4
_shelx_space_group_comment
;
The symmetry employed for this shelxl refinement is uniquely defined
by the following loop, which should always be used as a source of
symmetry information in preference to the above space-group names.
They are only intended as comments.
;
_shelx_estimated_absorpt_t_max 0.979
_shelx_estimated_absorpt_t_min 0.949
_olex2_refinement_description
;
1. Fixed Uiso
 At 1.2 times of:
  All C(H) groups
 At 1.5 times of:
  All N(H,H,H) groups, All O(H) groups
2.a Aromatic/amide H refined with riding coordinates:
 C4(H4), C6(H6), C5(H5)
;
_olex2_submission_special_instructions 'No special instructions were received'

loop_
_space_group_symop_operation_xyz
'x, y, z'
'-x, y+1/2, -z+1/2'
'-x, -y, -z'
'x, -y-1/2, z-1/2'

loop_
_atom_site_label
_atom_site_type_symbol
_atom_site_fract_x
_atom_site_fract_y
_atom_site_fract_z
_atom_site_U_iso_or_equiv
_atom_site_adp_type
_atom_site_occupancy
_atom_site_site_symmetry_order
_atom_site_calc_flag
_atom_site_refinement_flags_posn
O1 O 0.0949(2) 0.2721(5) 0.23869(17) 0.0386(8) Uani 1 1 d .
H1 H 0.075(4) 0.164(9) 0.292(3) 0.058 Uiso 1 1 d R
O2 O 0.1034(2) 0.1566(5) 0.40895(16) 0.0409(8) Uani 1 1 d .
O3 O 0.2481(3) 0.3976(5) 0.53059(16) 0.0421(8) Uani 1 1 d .
N1 N 0.1792(3) 0.5963(7) 0.1135(2) 0.0363(8) Uani 1 1 d .
H1A H 0.205(4) 0.777(9) 0.082(2) 0.054 Uiso 1 1 d R
H1B H 0.201(4) 0.406(8) 0.091(2) 0.054 Uiso 1 1 d R
H1C H 0.089(4) 0.605(8) 0.104(3) 0.054 Uiso 1 1 d R
C2 C 0.1978(3) 0.4627(7) 0.2769(2) 0.0317(9) Uani 1 1 d .
C3 C 0.2567(4) 0.5009(7) 0.3747(2) 0.0325(9) Uani 1 1 d .
C7 C 0.1997(4) 0.3442(7) 0.4430(3) 0.0349(9) Uani 1 1 d .
C1 C 0.2478(4) 0.6276(7) 0.2144(2) 0.0331(9) Uani 1 1 d .
C4 C 0.3669(3) 0.6969(8) 0.4066(2) 0.0364(9) Uani 1 1 d .
H4 H 0.4071 0.7247 0.4727 0.044 Uiso 1 1 calc R
C6 C 0.3567(3) 0.8198(8) 0.2473(3) 0.0369(9) Uani 1 1 d .
H6 H 0.3893 0.9308 0.2040 0.044 Uiso 1 1 calc R
C5 C 0.4183(4) 0.8502(8) 0.3443(3) 0.0396(10) Uani 1 1 d .
H5 H 0.4955 0.9760 0.3675 0.048 Uiso 1 1 calc R

loop_
_atom_site_aniso_label
_atom_site_aniso_U_11
_atom_site_aniso_U_22
_atom_site_aniso_U_33
_atom_site_aniso_U_23
_atom_site_aniso_U_13
_atom_site_aniso_U_12
O1 0.0401(15) 0.0376(15) 0.0367(15) 0.0002(12) 0.0092(12) -0.0077(12)
O2 0.0354(15) 0.0429(16) 0.0435(16) 0.0028(11) 0.0105(12) -0.0028(12)
O3 0.0499(17) 0.0419(15) 0.0314(14) -0.0014(11) 0.0074(12) 0.0010(13)
N1 0.0360(18) 0.0337(17) 0.0363(18) -0.0005(14) 0.0062(15) 0.0004(15)
C2 0.0328(19) 0.0254(17) 0.0349(19) -0.0009(14) 0.0070(15) 0.0028(15)
C3 0.038(2) 0.0274(18) 0.0322(19) 0.0024(15) 0.0102(15) 0.0034(16)
C7 0.037(2) 0.0282(18) 0.041(2) 0.0049(16) 0.0141(17) 0.0072(16)
C1 0.036(2) 0.0318(17) 0.0304(19) 0.0018(15) 0.0083(15) 0.0041(17)
C4 0.038(2) 0.0333(19) 0.035(2) -0.0013(15) 0.0067(17) 0.0027(16)
C6 0.035(2) 0.035(2) 0.041(2) 0.0028(16) 0.0120(17) 0.0034(17)
C5 0.034(2) 0.0346(19) 0.047(2) -0.0004(17) 0.0081(18) -0.0006(17)

loop_
_atom_type_symbol
_atom_type_description
_atom_type_scat_dispersion_real
_atom_type_scat_dispersion_imag
_atom_type_scat_source
C C 0.0181 0.0091 'International Tables Vol C Tables 4.2.6.8 and 6.1.1.4'
H H 0.0000 0.0000 'International Tables Vol C Tables 4.2.6.8 and 6.1.1.4'
N N 0.0311 0.0180 'International Tables Vol C Tables 4.2.6.8 and 6.1.1.4'
O O 0.0492 0.0322 'International Tables Vol C Tables 4.2.6.8 and 6.1.1.4'

loop_
_geom_angle_atom_site_label_1
_geom_angle_atom_site_label_2
_geom_angle_atom_site_label_3
_geom_angle
C2 O1 H1 108(2)
H1A N1 H1B 115(3)
H1A N1 H1C 107(3)
H1B N1 H1C 109(3)
C1 N1 H1A 107(2)
C1 N1 H1B 110(2)
C1 N1 H1C 109(2)
O1 C2 C3 123.5(3)
O1 C2 C1 117.3(3)
C1 C2 C3 119.2(3)
C2 C3 C7 120.5(3)
C4 C3 C2 118.7(3)
C4 C3 C7 120.8(3)
O2 C7 C3 117.3(3)
O3 C7 O2 123.2(3)
O3 C7 C3 119.5(3)
C2 C1 N1 117.8(3)
C6 C1 N1 121.0(3)
C6 C1 C2 121.2(3)
C3 C4 H4 119.2
C5 C4 C3 121.6(3)
C5 C4 H4 119.2
C1 C6 H6 120.1
C1 C6 C5 119.7(3)
C5 C6 H6 120.1
C4 C5 C6 119.6(3)
C4 C5 H5 120.2
C6 C5 H5 120.2

loop_
_geom_bond_atom_site_label_1
_geom_bond_atom_site_label_2
_geom_bond_distance
O1 H1 1.00(4)
O1 C2 1.347(4)
O2 C7 1.283(4)
O3 C7 1.264(4)
N1 H1A 1.02(4)
N1 H1B 0.98(4)
N1 H1C 0.89(4)
N1 C1 1.454(4)
C2 C3 1.402(4)
C2 C1 1.399(5)
C3 C7 1.487(4)
C3 C4 1.400(5)
C1 C6 1.381(5)
C4 H4 0.9500
C4 C5 1.377(4)
C6 H6 0.9500
C6 C5 1.390(4)
C5 H5 0.9500

loop_
_geom_hbond_atom_site_label_D
_geom_hbond_atom_site_label_H
_geom_hbond_atom_site_label_A
_geom_hbond_distance_DH
_geom_hbond_distance_HA
_geom_hbond_distance_DA
_geom_hbond_angle_DHA
_geom_hbond_site_symmetry_A
O1 H1 O2 1.00(4) 1.67(4) 2.548(3) 144(3) .
N1 H1A O3 1.02(4) 1.77(4) 2.783(4) 177(3) 4_575
N1 H1B O3 0.98(4) 1.78(4) 2.738(4) 168(3) 4_565
N1 H1C O2 0.89(4) 1.94(4) 2.825(4) 174(4) 2

loop_
_geom_torsion_atom_site_label_1
_geom_torsion_atom_site_label_2
_geom_torsion_atom_site_label_3
_geom_torsion_atom_site_label_4
_geom_torsion
O1 C2 C3 C7 -4.7(5)
O1 C2 C3 C4 177.5(3)
O1 C2 C1 N1 4.2(4)
O1 C2 C1 C6 -177.5(3)
N1 C1 C6 C5 178.5(3)
C2 C3 C7 O2 5.7(5)
C2 C3 C7 O3 -175.0(3)
C2 C3 C4 C5 -0.3(5)
C2 C1 C6 C5 0.2(5)
C3 C2 C1 N1 -176.3(3)
C3 C2 C1 C6 2.0(5)
C3 C4 C5 C6 2.5(5)
C7 C3 C4 C5 -178.1(3)
C1 C2 C3 C7 175.9(3)
C1 C2 C3 C4 -2.0(5)
C1 C6 C5 C4 -2.5(5)
C4 C3 C7 O2 -176.5(3)
C4 C3 C7 O3 2.7(5)
